data_7114441
loop_
_publ_author_name
'Jin, Kun'
'Huang, Xiaoying'
'Pang, Long'
'Li, Jing'
'Appel, Aaron'
'Wherland, Scot'

_publ_section_title
;
 [Cu(i)(bpp)]BF4: the first extended coordination network prepared
 solvothermally in an ionic liquid solvent
;
_journal_issue 23
_journal_name_full 'Chemical Communications'
_journal_page_first 2872
_journal_paper_doi 10.1039/b209937n
_journal_year 2002
_chemical_formula_moiety Cu(bpp)(BF4)
_chemical_formula_sum 'C13 H14 B Cu F4 N2'
_chemical_formula_weight 348.61
_chemical_name_systematic
; 
Catena-((\m-1,3-bis(4-pyridyl)propane)Copper(I)-tetrafluoroborate) 
;
_space_group_IT_number 14
_symmetry_cell_setting monoclinic
_symmetry_Int_Tables_number 14
_symmetry_space_group_name_Hall '-P 2ybc'
_symmetry_space_group_name_H-M 'P 1 21/c 1'
_atom_sites_solution_hydrogens geom
_atom_sites_solution_primary direct
_atom_sites_solution_secondary difmap
_audit_creation_method SHELXL-97
_cell_angle_alpha 90.00
_cell_angle_beta 95.50(3)
_cell_angle_gamma 90.00
_cell_formula_units_Z 4
_cell_length_a 10.451(2)
_cell_length_b 8.557(2)
_cell_length_c 16.569(3)
_cell_measurement_temperature 143(2)
_cell_volume 1474.9(5)
_computing_structure_refinement 'SHELXL-97 (Sheldrick, 1997)'
_computing_structure_solution 'SHELXS-97 (Sheldrick, 1990)'
_diffrn_ambient_temperature 143(2)
_diffrn_measured_fraction_theta_full 0.999
_diffrn_measured_fraction_theta_max 0.999
_diffrn_measurement_details
;
scan:
    Number of images: 360
               Slice: -90.0000 - 90.0000
         Image width: 0.5000
            Exp time: 75.0000
       Rotation axis: Phi
               Omega: 0.0000
                 Chi: 0.0000
                 Phi: 0.0000
                 XTD: 35.3075
              2theta: -10.2724
scan:
    Number of images: 80
               Slice: -20.0000 - 20.0000
         Image width: 0.5000
            Exp time: 75.0000
       Rotation axis: Omega
               Omega: 0.0000
                 Chi: -90.0000
                 Phi: 0.0000
                 XTD: 35.3075
              2theta: -10.2724
;
_diffrn_measurement_device 'CCD area detector'
_diffrn_measurement_device_details
;
AFC7: Eulerian 3-circle
;
_diffrn_measurement_device_type 'Rigaku Mercury'
_diffrn_measurement_method 'Phi oscillations'
_diffrn_radiation_monochromator graphite
_diffrn_radiation_source 'rotating anode'
_diffrn_radiation_type MoK\a
_diffrn_radiation_wavelength 0.71069
_diffrn_reflns_av_R_equivalents 0.0503
_diffrn_reflns_av_sigmaI/netI 0.0476
_diffrn_reflns_limit_h_max 9
_diffrn_reflns_limit_h_min -12
_diffrn_reflns_limit_k_max 10
_diffrn_reflns_limit_k_min -8
_diffrn_reflns_limit_l_max 19
_diffrn_reflns_limit_l_min -18
_diffrn_reflns_number 8887
_diffrn_reflns_theta_full 25.35
_diffrn_reflns_theta_max 25.35
_diffrn_reflns_theta_min 2.68
_exptl_absorpt_coefficient_mu 1.516
_exptl_absorpt_correction_T_max 1.0000
_exptl_absorpt_correction_T_min 0.6038
_exptl_absorpt_correction_type multi-scan
_exptl_crystal_colour orange
_exptl_crystal_density_diffrn 1.570
_exptl_crystal_density_method 'not measured'
_exptl_crystal_description plate
_exptl_crystal_F_000 704
_exptl_crystal_size_max 0.23
_exptl_crystal_size_mid 0.15
_exptl_crystal_size_min 0.03
_refine_diff_density_max 0.649
_refine_diff_density_min -0.599
_refine_diff_density_rms 0.092
_refine_ls_extinction_method none
_refine_ls_goodness_of_fit_ref 1.048
_refine_ls_hydrogen_treatment mixed
_refine_ls_matrix_type full
_refine_ls_number_parameters 226
_refine_ls_number_reflns 2699
_refine_ls_number_restraints 56
_refine_ls_restrained_S_all 1.072
_refine_ls_R_factor_all 0.0880
_refine_ls_R_factor_gt 0.0643
_refine_ls_shift/su_max 0.004
_refine_ls_shift/su_mean 0.000
_refine_ls_structure_factor_coef Fsqd
_refine_ls_weighting_details 'calc w=1/[\s^2^(Fo^2^)+(0.0100P)^2^+7.0000P] where P=(Fo^2^+2Fc^2^)/3'
_refine_ls_weighting_scheme calc
_refine_ls_wR_factor_gt 0.1257
_refine_ls_wR_factor_ref 0.1338
_reflns_number_gt 2049
_reflns_number_total 2699
_reflns_threshold_expression >2sigma(I)
_cod_data_source_file b209937n.txt
_cod_data_source_block jk1-148a
_cod_depositor_comments
;
The following automatic conversions were performed:
'_atom_site_symetry_multiplicity' tag replaced with
'_atom_site_symmetry_multiplicity'.

Automatic conversion script
Id: cif_correct_tags 1440 2010-10-19 06:21:57Z saulius 

The following automatic conversions were performed:

'_exptl_absorpt_correction_type' value 'multi-scans' was replaced
with the value 'multi-scan' as specified in the replacement file
'src/cod-tools/trunk/data/replacement-values/replacement_values.lst'.

Automatic conversion script
Id: cif_fix_values 5376 2017-05-30 11:51:03Z andrius 
;
_cod_original_sg_symbol_H-M P2(1)/c
_cod_database_code 7114441

loop_
_symmetry_equiv_pos_as_xyz
'x, y, z'
'-x, y+1/2, -z+1/2'
'-x, -y, -z'
'x, -y-1/2, z-1/2'

loop_
_atom_site_label
_atom_site_type_symbol
_atom_site_fract_x
_atom_site_fract_y
_atom_site_fract_z
_atom_site_U_iso_or_equiv
_atom_site_adp_type
_atom_site_occupancy
_atom_site_symmetry_multiplicity
_atom_site_calc_flag
_atom_site_refinement_flags
_atom_site_disorder_assembly
_atom_site_disorder_group
Cu Cu 0.05186(7) 0.14378(8) 0.04353(5) 0.0507(3) Uani 1 1 d . . .
N1 N -0.0733(4) 0.2793(5) -0.0072(3) 0.0410(11) Uani 1 1 d . . .
N2 N -0.8265(4) 0.4639(5) -0.3857(3) 0.0410(11) Uani 1 1 d . . .
C1 C -0.0635(5) 0.3452(7) -0.0800(4) 0.0475(14) Uani 1 1 d . . .
H1A H 0.0061 0.3184 -0.1082 0.057 Uiso 1 1 calc R A .
C2 C -0.1519(5) 0.4508(6) -0.1148(3) 0.0458(14) Uani 1 1 d . . .
H2B H -0.1424 0.4913 -0.1659 0.055 Uiso 1 1 calc R . .
C3 C -0.2546(5) 0.4965(6) -0.0737(3) 0.0387(13) Uani 1 1 d . . .
C4 C -0.2644(5) 0.4268(7) 0.0005(3) 0.0494(14) Uani 1 1 d . . .
H4A H -0.3326 0.4517 0.0303 0.059 Uiso 1 1 calc R . .
C5 C -0.1734(6) 0.3205(7) 0.0304(3) 0.0504(15) Uani 1 1 d . . .
H5A H -0.1831 0.2749 0.0804 0.060 Uiso 1 1 calc R A .
C6 C -0.3527(5) 0.6119(6) -0.1095(4) 0.0460(14) Uani 1 1 d . . .
H6A H -0.3093 0.6935 -0.1369 0.055 Uiso 1 1 calc R . .
H6B H -0.3946 0.6602 -0.0660 0.055 Uiso 1 1 calc R . .
C7 C -0.4540(5) 0.5377(5) -0.1690(3) 0.0355(12) Uani 1 1 d . . .
H7A H -0.5050 0.4651 -0.1406 0.043 Uiso 1 1 calc R A .
H7B H -0.4125 0.4797 -0.2095 0.043 Uiso 1 1 calc R . .
C8 C -0.5415(5) 0.6623(6) -0.2106(3) 0.0482(14) Uani 1 1 d . . .
H8A H -0.5834 0.7187 -0.1697 0.058 Uiso 1 1 calc R . .
H8B H -0.4893 0.7363 -0.2373 0.058 Uiso 1 1 calc R . .
C9 C -0.6424(5) 0.5973(6) -0.2720(3) 0.0402(13) Uani 1 1 d . . .
C10 C -0.6217(5) 0.5830(6) -0.3535(4) 0.0440(14) Uani 1 1 d . . .
H10A H -0.5450 0.6179 -0.3713 0.053 Uiso 1 1 calc R . .
C11 C -0.7141(5) 0.5176(6) -0.4073(3) 0.0425(13) Uani 1 1 d . . .
H11A H -0.6981 0.5100 -0.4614 0.051 Uiso 1 1 calc R A .
C12 C -0.8469(6) 0.4788(7) -0.3081(4) 0.0528(15) Uani 1 1 d . . .
H12A H -0.9250 0.4446 -0.2920 0.063 Uiso 1 1 calc R A .
C13 C -0.7582(6) 0.5424(7) -0.2505(4) 0.0551(16) Uani 1 1 d . . .
H13A H -0.7767 0.5482 -0.1968 0.066 Uiso 1 1 calc R . .
B B 0.2278(5) 0.1019(6) -0.1412(3) 0.0586(19) Uani 1 1 d D . .
F1A F 0.1748(12) 0.1663(19) -0.2122(6) 0.136(6) Uani 0.70 1 d PDU A 1
F2A F 0.3106(8) -0.0214(7) -0.1426(6) 0.128(3) Uani 0.70 1 d PDU A 1
F3A F 0.3050(9) 0.2149(9) -0.1038(6) 0.130(3) Uani 0.70 1 d PDU A 1
F4A F 0.1392(5) 0.0591(9) -0.0897(4) 0.0806(19) Uani 0.70 1 d PDU A 1
F1B F 0.1314(16) 0.143(4) -0.1992(12) 0.087(7) Uani 0.30 1 d PDU A 2
F2B F 0.201(2) -0.0465(10) -0.1688(11) 0.133(7) Uani 0.30 1 d PDU A 2
F3B F 0.3198(17) 0.188(2) -0.1742(17) 0.146(8) Uani 0.30 1 d PDU A 2
F4B F 0.2008(19) 0.174(2) -0.0711(6) 0.096(5) Uani 0.30 1 d PDU A 2

loop_
_atom_site_aniso_label
_atom_site_aniso_U_11
_atom_site_aniso_U_22
_atom_site_aniso_U_33
_atom_site_aniso_U_23
_atom_site_aniso_U_13
_atom_site_aniso_U_12
Cu 0.0468(4) 0.0404(4) 0.0600(5) -0.0024(3) -0.0204(3) 0.0050(3)
N1 0.038(3) 0.037(2) 0.045(3) -0.004(2) -0.010(2) 0.0058(19)
N2 0.037(3) 0.035(2) 0.048(3) 0.004(2) -0.014(2) 0.0010(19)
C1 0.036(3) 0.048(3) 0.059(4) 0.005(3) 0.006(3) 0.005(3)
C2 0.050(3) 0.043(3) 0.044(3) 0.004(3) 0.001(3) 0.002(3)
C3 0.040(3) 0.030(3) 0.043(3) -0.008(2) -0.013(2) 0.000(2)
C4 0.048(3) 0.059(4) 0.041(3) -0.004(3) 0.003(3) 0.013(3)
C5 0.058(4) 0.057(4) 0.034(3) -0.001(3) -0.003(3) 0.016(3)
C6 0.046(3) 0.037(3) 0.051(3) -0.006(3) -0.013(3) 0.006(2)
C7 0.038(3) 0.028(2) 0.039(3) -0.002(2) -0.005(2) 0.002(2)
C8 0.051(3) 0.034(3) 0.055(3) -0.001(3) -0.017(3) 0.004(2)
C9 0.044(3) 0.028(3) 0.045(3) 0.004(2) -0.013(2) 0.006(2)
C10 0.036(3) 0.037(3) 0.057(4) 0.003(3) -0.008(3) 0.000(2)
C11 0.043(3) 0.042(3) 0.041(3) 0.001(2) -0.005(2) 0.004(2)
C12 0.041(3) 0.063(4) 0.053(4) 0.007(3) -0.001(3) -0.005(3)
C13 0.057(4) 0.059(4) 0.048(4) -0.002(3) -0.002(3) -0.003(3)
B 0.055(5) 0.064(5) 0.059(5) 0.001(4) 0.016(4) 0.001(4)
F1A 0.241(14) 0.103(7) 0.065(6) 0.033(5) 0.025(8) -0.032(9)
F2A 0.114(6) 0.070(4) 0.220(9) 0.009(5) 0.114(6) 0.031(4)
F3A 0.135(7) 0.116(6) 0.137(7) -0.022(6) -0.004(6) -0.025(5)
F4A 0.057(4) 0.099(5) 0.091(5) 0.031(4) 0.035(3) 0.019(3)
F1B 0.091(10) 0.115(17) 0.058(11) 0.002(10) 0.022(9) -0.006(10)
F2B 0.196(16) 0.108(12) 0.091(11) 0.031(10) -0.006(12) 0.016(13)
F3B 0.113(13) 0.187(17) 0.147(15) 0.035(14) 0.060(13) 0.022(12)
F4B 0.094(11) 0.145(14) 0.054(8) 0.004(9) 0.029(8) 0.056(10)

loop_
_atom_type_symbol
_atom_type_description
_atom_type_scat_dispersion_real
_atom_type_scat_dispersion_imag
_atom_type_scat_source
C C 0.0033 0.0016 'International Tables Vol C Tables 4.2.6.8 and 6.1.1.4'
H H 0.0000 0.0000 'International Tables Vol C Tables 4.2.6.8 and 6.1.1.4'
N N 0.0061 0.0033 'International Tables Vol C Tables 4.2.6.8 and 6.1.1.4'
F F 0.0171 0.0103 'International Tables Vol C Tables 4.2.6.8 and 6.1.1.4'
Cu Cu 0.3201 1.2651 'International Tables Vol C Tables 4.2.6.8 and 6.1.1.4'
B B 0.0013 0.0007 'International Tables Vol C Tables 4.2.6.8 and 6.1.1.4'

loop_
_geom_angle_atom_site_label_1
_geom_angle_atom_site_label_2
_geom_angle_atom_site_label_3
_geom_angle
_geom_angle_site_symmetry_1
_geom_angle_site_symmetry_3
N1 Cu N2 167.43(19) . 4_666
N1 Cu F4A 94.5(2) . .
N2 Cu F4A 97.0(2) 4_666 .
N1 Cu F4B 93.0(4) . .
N2 Cu F4B 95.0(4) 4_666 .
N1 Cu Cu 94.99(13) . 3
N2 Cu Cu 95.11(13) 4_666 3
F4A Cu Cu 59.87(16) . 3
F4B Cu Cu 86.8(4) . 3
C5 N1 C1 116.4(4) . .
C5 N1 Cu 120.2(4) . .
C1 N1 Cu 123.3(4) . .
C12 N2 C11 116.8(5) . .
C12 N2 Cu 119.1(4) . 4_465
C11 N2 Cu 123.9(4) . 4_465
N1 C1 C2 123.0(5) . .
N1 C1 H1A 118.5 . .
C2 C1 H1A 118.5 . .
C1 C2 C3 120.1(5) . .
C1 C2 H2B 120.0 . .
C3 C2 H2B 120.0 . .
C4 C3 C2 116.4(5) . .
C4 C3 C6 122.0(5) . .
C2 C3 C6 121.6(5) . .
C5 C4 C3 120.0(5) . .
C5 C4 H4A 120.0 . .
C3 C4 H4A 120.0 . .
N1 C5 C4 124.1(5) . .
N1 C5 H5A 117.9 . .
C4 C5 H5A 117.9 . .
C3 C6 C7 112.9(4) . .
C3 C6 H6A 109.0 . .
C7 C6 H6A 109.0 . .
C3 C6 H6B 109.0 . .
C7 C6 H6B 109.0 . .
H6A C6 H6B 107.8 . .
C6 C7 C8 110.7(4) . .
C6 C7 H7A 109.5 . .
C8 C7 H7A 109.5 . .
C6 C7 H7B 109.5 . .
C8 C7 H7B 109.5 . .
H7A C7 H7B 108.1 . .
C9 C8 C7 113.6(4) . .
C9 C8 H8A 108.9 . .
C7 C8 H8A 108.9 . .
C9 C8 H8B 108.9 . .
C7 C8 H8B 108.9 . .
H8A C8 H8B 107.7 . .
C13 C9 C10 116.3(5) . .
C13 C9 C8 122.0(5) . .
C10 C9 C8 121.7(5) . .
C11 C10 C9 120.1(5) . .
C11 C10 H10A 120.0 . .
C9 C10 H10A 120.0 . .
N2 C11 C10 123.2(5) . .
N2 C11 H11A 118.4 . .
C10 C11 H11A 118.4 . .
N2 C12 C13 123.2(6) . .
N2 C12 H12A 118.4 . .
C13 C12 H12A 118.4 . .
C9 C13 C12 120.4(6) . .
C9 C13 H13A 119.8 . .
C12 C13 H13A 119.8 . .
F2A B F1A 120.1(10) . .
F2A B F4A 105.8(5) . .
F1A B F4A 113.7(7) . .
F2A B F3A 101.9(7) . .
F1A B F3A 106.1(8) . .
F4A B F3A 108.2(6) . .
F4B B F3B 107.8(15) . .
F4B B F2B 130.3(14) . .
F3B B F2B 120.0(16) . .
F4B B F1B 106.4(15) . .
F3B B F1B 94.5(15) . .
F2B B F1B 83.7(17) . .
B F4A Cu 141.0(5) . .
B F4B Cu 140.2(15) . .

loop_
_geom_bond_atom_site_label_1
_geom_bond_atom_site_label_2
_geom_bond_distance
_geom_bond_site_symmetry_2
Cu N1 1.884(4) .
Cu N2 1.885(4) 4_666
Cu F4A 2.573(6) .
Cu F4B 2.581(16) .
Cu Cu 3.0018(15) 3
N1 C5 1.317(7) .
N1 C1 1.344(7) .
N2 C12 1.329(7) .
N2 C11 1.341(7) .
N2 Cu 1.885(4) 4_465
C1 C2 1.378(7) .
C1 H1A 0.9300 .
C2 C3 1.381(8) .
C2 H2B 0.9300 .
C3 C4 1.379(8) .
C3 C6 1.504(7) .
C4 C5 1.373(7) .
C4 H4A 0.9300 .
C5 H5A 0.9300 .
C6 C7 1.515(7) .
C6 H6A 0.9700 .
C6 H6B 0.9700 .
C7 C8 1.526(6) .
C7 H7A 0.9700 .
C7 H7B 0.9700 .
C8 C9 1.499(7) .
C8 H8A 0.9700 .
C8 H8B 0.9700 .
C9 C13 1.376(8) .
C9 C10 1.393(8) .
C10 C11 1.370(7) .
C10 H10A 0.9300 .
C11 H11A 0.9300 .
C12 C13 1.377(8) .
C12 H12A 0.9300 .
C13 H13A 0.9300 .
B F2A 1.366(2) .
B F1A 1.368(2) .
B F4B 1.368(2) .
B F4A 1.368(2) .
B F3B 1.368(2) .
B F2B 1.369(2) .
B F3A 1.370(2) .
B F1B 1.370(2) .
